data_2218199
loop_
_publ_author_name
'Harrison, William T. A.'

_publ_section_title
;
 (<i>S</i>)-2-Methylpiperazinediium dichloride 0.42-hydrate
;
_journal_coeditor_code NG2428
_journal_issue 5
_journal_name_full 'Acta Crystallographica Section E'
_journal_page_first o878
_journal_paper_doi 10.1107/S1600536808010519
_journal_volume 64
_journal_year 2008
_chemical_formula_iupac 'C5 H14 N2 2+, 2Cl -, 0.42H2 O'
_chemical_formula_moiety 'C5 H14 N2 2+, 2(Cl -), 0.42(H2 O)'
_chemical_formula_sum 'C5 H14.84 Cl2 N2 O0.42'
_chemical_formula_weight 180.65
_chemical_name_systematic
;
(S)-2-Methylpiperazinediium dichloride 0.42-hydrate
;
_space_group_IT_number 4
_symmetry_cell_setting monoclinic
_symmetry_space_group_name_Hall 'P 2yb'
_symmetry_space_group_name_H-M 'P 1 21 1'
_atom_sites_solution_hydrogens geom
_atom_sites_solution_primary direct
_atom_sites_solution_secondary difmap
_audit_creation_method SHELXL-97
_cell_angle_alpha 90.00
_cell_angle_beta 105.7599(16)
_cell_angle_gamma 90.00
_cell_formula_units_Z 2
_cell_length_a 5.7548(2)
_cell_length_b 11.6176(4)
_cell_length_c 6.9248(2)
_cell_measurement_reflns_used 2691
_cell_measurement_temperature 120(2)
_cell_measurement_theta_max 27.48
_cell_measurement_theta_min 2.91
_cell_volume 445.57(3)
_computing_cell_refinement 'SCALEPACK (Otwinowski & Minor, 1997)'
_computing_data_collection 'COLLECT (Nonius, 1998)'
_computing_data_reduction
;
DENZO/SCALEPACK (Otwinowski & Minor, 1997) and SORTAV (Blessing, 1995)
;
_computing_molecular_graphics 'ORTEP-3 (Farrugia, 1997)'
_computing_publication_material 'SHELXL97 (Sheldrick, 2008)'
_computing_structure_refinement 'SHELXL97 (Sheldrick, 2008)'
_computing_structure_solution 'SHELXS97 (Sheldrick, 2008)'
_diffrn_ambient_temperature 120(2)
_diffrn_measured_fraction_theta_full 0.989
_diffrn_measured_fraction_theta_max 0.989
_diffrn_measurement_device_type 'Nonius KappaCCD'
_diffrn_measurement_method '\w and \f'
_diffrn_radiation_monochromator graphite
_diffrn_radiation_source 'fine-focus sealed tube'
_diffrn_radiation_type MoK\a
_diffrn_radiation_wavelength 0.71073
_diffrn_reflns_av_R_equivalents 0.0711
_diffrn_reflns_av_sigmaI/netI 0.0638
_diffrn_reflns_limit_h_max 7
_diffrn_reflns_limit_h_min -7
_diffrn_reflns_limit_k_max 15
_diffrn_reflns_limit_k_min -14
_diffrn_reflns_limit_l_max 9
_diffrn_reflns_limit_l_min -8
_diffrn_reflns_number 5193
_diffrn_reflns_theta_full 27.51
_diffrn_reflns_theta_max 27.51
_diffrn_reflns_theta_min 3.06
_diffrn_standards_decay_% 0
_exptl_absorpt_coefficient_mu 0.662
_exptl_absorpt_correction_type none
_exptl_crystal_colour colourless
_exptl_crystal_density_diffrn 1.346
_exptl_crystal_density_method 'not measured'
_exptl_crystal_description plate
_exptl_crystal_F_000 192
_exptl_crystal_size_max 0.10
_exptl_crystal_size_mid 0.08
_exptl_crystal_size_min 0.02
_refine_diff_density_max 0.928
_refine_diff_density_min -0.225
_refine_ls_abs_structure_details 'Flack (1983), 929 Friedel pairs'
_refine_ls_abs_structure_Flack 0.04(9)
_refine_ls_extinction_method none
_refine_ls_goodness_of_fit_ref 1.055
_refine_ls_hydrogen_treatment constr
_refine_ls_matrix_type full
_refine_ls_number_parameters 93
_refine_ls_number_reflns 1999
_refine_ls_number_restraints 1
_refine_ls_restrained_S_all 1.055
_refine_ls_R_factor_all 0.0428
_refine_ls_R_factor_gt 0.0421
_refine_ls_shift/su_max 0.000
_refine_ls_shift/su_mean 0.000
_refine_ls_structure_factor_coef Fsqd
_refine_ls_weighting_details 'calc w=1/[\s^2^(Fo^2^)+(0.0558P)^2^+0.1729P] where P=(Fo^2^+2Fc^2^)/3'
_refine_ls_weighting_scheme calc
_refine_ls_wR_factor_gt 0.1089
_refine_ls_wR_factor_ref 0.1099
_reflns_number_gt 1952
_reflns_number_total 1999
_reflns_threshold_expression I>2\s(I)
_cod_data_source_file ng2428.cif
_cod_data_source_block I
_cod_original_sg_symbol_H-M 'P 21'
_cod_database_code 2218199
_cod_database_fobs_code 2218199
_cod_depositor_comments
;
 Marking attached hydrogen atoms.

 Antanas Vaitkus,
 2017-03-21
;

loop_
_symmetry_equiv_pos_as_xyz
'x, y, z'
'-x, y+1/2, -z'

loop_
_atom_site_type_symbol
_atom_site_label
_atom_site_fract_x
_atom_site_fract_y
_atom_site_fract_z
_atom_site_U_iso_or_equiv
_atom_site_adp_type
_atom_site_calc_flag
_atom_site_refinement_flags
_atom_site_occupancy
_atom_site_attached_hydrogens
N N1 0.7382(4) -0.00043(19) 0.4593(3) 0.0150(4) Uani d . 1 0
H H1 0.6241 -0.0130 0.5278 0.018 Uiso calc R 1 0
H H2 0.8880 -0.0125 0.5468 0.018 Uiso calc R 1 0
N N2 0.4376(4) 0.06003(19) 0.0680(3) 0.0171(5) Uani d . 1 0
H H3 0.5504 0.0729 -0.0016 0.020 Uiso calc R 1 0
H H4 0.2869 0.0723 -0.0181 0.020 Uiso calc R 1 0
C C1 0.7209(4) 0.1215(3) 0.3871(4) 0.0181(5) Uani d . 1 0
H H5 0.8509 0.1372 0.3220 0.022 Uiso calc R 1 0
H H6 0.7418 0.1745 0.5025 0.022 Uiso calc R 1 0
C C2 0.4781(5) 0.1420(2) 0.2391(4) 0.0190(5) Uani d . 1 0
H H7 0.3490 0.1324 0.3076 0.023 Uiso calc R 1 0
H H8 0.4703 0.2219 0.1881 0.023 Uiso calc R 1 0
C C3 0.4563(5) -0.0617(2) 0.1406(4) 0.0176(5) Uani d . 1 0
H H9 0.4345 -0.1146 0.0249 0.021 Uiso calc R 1 0
H H10 0.3263 -0.0774 0.2058 0.021 Uiso calc R 1 0
C C4 0.7000(5) -0.0841(2) 0.2891(4) 0.0164(5) Uani d . 1 0
H H11 0.8297 -0.0729 0.2197 0.020 Uiso calc R 1 0
C C5 0.7142(6) -0.2064(3) 0.3697(5) 0.0228(6) Uani d . 1 0
H H12 0.8577 -0.2143 0.4839 0.034 Uiso calc R 1 0
H H13 0.7248 -0.2605 0.2639 0.034 Uiso calc R 1 0
H H14 0.5694 -0.2232 0.4133 0.034 Uiso calc R 1 0
Cl Cl1 0.88946(10) 0.12630(6) -0.08251(9) 0.02299(18) Uani d . 1 0
Cl Cl2 1.28588(11) -0.04977(5) 0.61677(10) 0.02002(17) Uani d . 1 0
O O1 0.1426(11) 0.3549(5) 0.1162(10) 0.039(2) Uani d P 0.420(11) 2

loop_
_atom_site_aniso_label
_atom_site_aniso_U_11
_atom_site_aniso_U_22
_atom_site_aniso_U_33
_atom_site_aniso_U_12
_atom_site_aniso_U_13
_atom_site_aniso_U_23
N1 0.0128(10) 0.0182(10) 0.0123(11) 0.0011(7) 0.0003(8) 0.0017(8)
N2 0.0175(10) 0.0190(11) 0.0128(11) 0.0002(8) 0.0010(9) 0.0012(8)
C1 0.0173(12) 0.0148(12) 0.0210(13) -0.0016(11) 0.0033(10) -0.0015(13)
C2 0.0188(11) 0.0174(12) 0.0204(12) 0.0027(9) 0.0048(9) 0.0000(10)
C3 0.0206(12) 0.0166(12) 0.0139(12) 0.0009(10) 0.0017(10) -0.0010(10)
C4 0.0180(11) 0.0165(11) 0.0146(12) 0.0031(9) 0.0042(9) -0.0003(9)
C5 0.0228(15) 0.0182(14) 0.0241(17) 0.0033(10) 0.0008(13) 0.0022(11)
Cl1 0.0175(3) 0.0339(4) 0.0176(3) 0.0027(3) 0.0048(2) 0.0015(3)
Cl2 0.0129(3) 0.0300(3) 0.0166(3) -0.0009(2) 0.0031(2) -0.0016(3)
O1 0.042(4) 0.027(4) 0.050(4) 0.004(2) 0.017(3) 0.003(3)

loop_
_atom_type_symbol
_atom_type_description
_atom_type_scat_dispersion_real
_atom_type_scat_dispersion_imag
_atom_type_scat_source
C C 0.0033 0.0016 'International Tables Vol C Tables 4.2.6.8 and 6.1.1.4'
H H 0.0000 0.0000 'International Tables Vol C Tables 4.2.6.8 and 6.1.1.4'
N N 0.0061 0.0033 'International Tables Vol C Tables 4.2.6.8 and 6.1.1.4'
Cl Cl 0.1484 0.1585 'International Tables Vol C Tables 4.2.6.8 and 6.1.1.4'
O O 0.0106 0.0060 'International Tables Vol C Tables 4.2.6.8 and 6.1.1.4'

loop_
_geom_angle_atom_site_label_1
_geom_angle_atom_site_label_2
_geom_angle_atom_site_label_3
_geom_angle
C1 N1 C4 111.7(2)
C1 N1 H1 109.3
C4 N1 H1 109.3
C1 N1 H2 109.3
C4 N1 H2 109.3
H1 N1 H2 107.9
C2 N2 C3 110.9(2)
C2 N2 H3 109.5
C3 N2 H3 109.5
C2 N2 H4 109.5
C3 N2 H4 109.5
H3 N2 H4 108.1
N1 C1 C2 110.0(2)
N1 C1 H5 109.7
C2 C1 H5 109.7
N1 C1 H6 109.7
C2 C1 H6 109.7
H5 C1 H6 108.2
N2 C2 C1 110.8(2)
N2 C2 H7 109.5
C1 C2 H7 109.5
N2 C2 H8 109.5
C1 C2 H8 109.5
H7 C2 H8 108.1
N2 C3 C4 111.0(2)
N2 C3 H9 109.4
C4 C3 H9 109.4
N2 C3 H10 109.4
C4 C3 H10 109.4
H9 C3 H10 108.0
N1 C4 C3 109.5(2)
N1 C4 C5 109.6(2)
C3 C4 C5 110.8(2)
N1 C4 H11 109.0
C3 C4 H11 109.0
C5 C4 H11 109.0
C4 C5 H12 109.5
C4 C5 H13 109.5
H12 C5 H13 109.5
C4 C5 H14 109.5
H12 C5 H14 109.5
H13 C5 H14 109.5

loop_
_geom_bond_atom_site_label_1
_geom_bond_atom_site_label_2
_geom_bond_distance
N1 C1 1.497(4)
N1 C4 1.497(3)
N1 H1 0.9200
N1 H2 0.9200
N2 C2 1.488(3)
N2 C3 1.495(3)
N2 H3 0.9200
N2 H4 0.9200
C1 C2 1.510(3)
C1 H5 0.9900
C1 H6 0.9900
C2 H7 0.9900
C2 H8 0.9900
C3 C4 1.519(4)
C3 H9 0.9900
C3 H10 0.9900
C4 C5 1.521(4)
C4 H11 1.0000
C5 H12 0.9800
C5 H13 0.9800
C5 H14 0.9800

loop_
_geom_hbond_atom_site_label_D
_geom_hbond_atom_site_label_H
_geom_hbond_atom_site_label_A
_geom_hbond_site_symmetry_A
_geom_hbond_distance_DH
_geom_hbond_distance_HA
_geom_hbond_distance_DA
_geom_hbond_angle_DHA
N1 H2 Cl2 . 0.92 2.25 3.096(2) 153
N1 H1 Cl2 1_455 0.92 2.24 3.136(2) 166
N2 H3 Cl1 . 0.92 2.26 3.149(2) 163
N2 H4 Cl1 1_455 0.92 2.30 3.137(2) 152
